data_4333660
loop_
_publ_author_name
'Srinivasa Thimmaiah'
'Gordon J. Miller'

_publ_section_title
;
 rhombohedrally Distorted \g-Au5-xZn8+y Phases in the Au-Zn System
;
_journal_name_full 'Inorganic Chemistry'
_journal_page_first 1328
_journal_page_last 1337
_journal_paper_doi 10.1021/ic301933a
_journal_volume 52
_journal_year 2013
_chemical_formula_moiety Au4.42Zn8.19
_chemical_formula_sum 'Au4.42 Zn8.19'
_chemical_formula_weight 1406.52
_chemical_name_common Au4.42Zn8.19
_chemical_name_systematic
; 
 ? 
;
_space_group_IT_number 160
_symmetry_cell_setting hexagonal
_symmetry_space_group_name_Hall 'R 3 -2"'
_symmetry_space_group_name_H-M 'R 3 m :H'
_atom_sites_solution_hydrogens none
_atom_sites_solution_primary direct
_atom_sites_solution_secondary difmap
_audit_creation_method SHELXL-97
_cell_angle_alpha 90.00
_cell_angle_beta 90.00
_cell_angle_gamma 120.00
_cell_formula_units_Z 6
_cell_length_a 13.133(5)
_cell_length_b 13.133(5)
_cell_length_c 8.096(5)
_cell_measurement_reflns_used 999
_cell_measurement_temperature 293(2)
_cell_measurement_theta_max 28.12
_cell_measurement_theta_min 3.09
_cell_volume 1209.3(10)
_computing_cell_refinement 'Bruker SAINT'
_computing_data_collection 'Bruker SMART'
_computing_data_reduction 'Bruker SAINT'
_computing_molecular_graphics 'Diamond V3.2i'
_computing_publication_material 'Bruker SHELXTL'
_computing_structure_refinement 'SHELXL-97 (Sheldrick, 2008)'
_computing_structure_solution 'SHELXS-97 (Sheldrick, 2008)'
_diffrn_ambient_temperature 293(2)
_diffrn_measured_fraction_theta_full 0.979
_diffrn_measured_fraction_theta_max 0.979
_diffrn_measurement_device_type 'Bruker SMART APEX CCD'
_diffrn_measurement_method '\f and \w scans'
_diffrn_radiation_monochromator graphite
_diffrn_radiation_source 'fine-focus sealed tube'
_diffrn_radiation_type MoK\a
_diffrn_radiation_wavelength 0.71073
_diffrn_reflns_av_R_equivalents 0.0500
_diffrn_reflns_av_sigmaI/netI 0.0485
_diffrn_reflns_limit_h_max 17
_diffrn_reflns_limit_h_min -13
_diffrn_reflns_limit_k_max 8
_diffrn_reflns_limit_k_min -16
_diffrn_reflns_limit_l_max 10
_diffrn_reflns_limit_l_min -10
_diffrn_reflns_number 2548
_diffrn_reflns_theta_full 28.12
_diffrn_reflns_theta_max 28.12
_diffrn_reflns_theta_min 3.09
_exptl_absorpt_coefficient_mu 103.912
_exptl_absorpt_correction_T_max 0.44311
_exptl_absorpt_correction_T_min 0.25356
_exptl_absorpt_correction_type numerical
_exptl_absorpt_process_details 'numerical absorption correction using SADABS'
_exptl_crystal_colour silver
_exptl_crystal_density_diffrn 11.588
_exptl_crystal_description irregular
_exptl_crystal_F_000 3571
_exptl_crystal_size_max 0.11
_exptl_crystal_size_mid 0.07
_exptl_crystal_size_min 0.05
_refine_diff_density_max 3.292
_refine_diff_density_min -2.371
_refine_diff_density_rms 0.544
_refine_ls_abs_structure_details 'Flack H D (1983), Acta Cryst. A39, 876-881'
_refine_ls_abs_structure_Flack 0.47(7)
_refine_ls_extinction_method none
_refine_ls_goodness_of_fit_ref 1.087
_refine_ls_hydrogen_treatment none
_refine_ls_matrix_type full
_refine_ls_number_parameters 59
_refine_ls_number_reflns 720
_refine_ls_number_restraints 1
_refine_ls_restrained_S_all 1.087
_refine_ls_R_factor_all 0.0844
_refine_ls_R_factor_gt 0.0602
_refine_ls_shift/su_max 0.000
_refine_ls_shift/su_mean 0.000
_refine_ls_structure_factor_coef Fsqd
_refine_ls_weighting_details 'calc w=1/[\s^2^(Fo^2^)+(0.0137P)^2^+450.0876P] where P=(Fo^2^+2Fc^2^)/3'
_refine_ls_weighting_scheme calc
_refine_ls_wR_factor_gt 0.1046
_refine_ls_wR_factor_ref 0.1165
_reflns_number_gt 540
_reflns_number_total 720
_reflns_threshold_expression >2sigma(I)
_cod_data_source_file ic301933a_si_002_4.cif
_cod_data_source_block Au4.42Zn8.19
_cod_original_sg_symbol_H-M 'R 3 m'
_cod_database_code 4333660

loop_
_symmetry_equiv_pos_as_xyz
'x, y, z'
'-y, x-y, z'
'-x+y, -x, z'
'-y, -x, z'
'-x+y, y, z'
'x, x-y, z'
'x+2/3, y+1/3, z+1/3'
'-y+2/3, x-y+1/3, z+1/3'
'-x+y+2/3, -x+1/3, z+1/3'
'-y+2/3, -x+1/3, z+1/3'
'-x+y+2/3, y+1/3, z+1/3'
'x+2/3, x-y+1/3, z+1/3'
'x+1/3, y+2/3, z+2/3'
'-y+1/3, x-y+2/3, z+2/3'
'-x+y+1/3, -x+2/3, z+2/3'
'-y+1/3, -x+2/3, z+2/3'
'-x+y+1/3, y+2/3, z+2/3'
'x+1/3, x-y+2/3, z+2/3'

loop_
_atom_site_label
_atom_site_type_symbol
_atom_site_fract_x
_atom_site_fract_y
_atom_site_fract_z
_atom_site_U_iso_or_equiv
_atom_site_adp_type
_atom_site_occupancy
_atom_site_symmetry_multiplicity
_atom_site_calc_flag
_atom_site_refinement_flags
Zn1 Zn 0.0000 0.0000 0.167(3) 0.059(5) Uani 1 6 d S
Zn2 Zn 0.4205(3) 0.5795(3) 0.6115(7) 0.031(2) Uani 1 2 d S
Zn3 Zn 0.0000 0.0000 0.7223(8) 0.038(2) Uani 0.31(3) 6 d SP
Au3 Au 0.0000 0.0000 0.7223(8) 0.038(2) Uani 0.69(3) 6 d SP
Au4 Au 0.54492(15) 0.45508(15) 0.4660(3) 0.0372(10) Uani 0.878(16) 2 d SP
Zn5 Zn 0.5515(2) 0.4485(2) 0.1085(9) 0.038(2) Uani 0.82(3) 2 d SP
Au5 Au 0.5515(2) 0.4485(2) 0.1085(9) 0.038(2) Uani 0.18(3) 2 d SP
Au6 Au 0.45014(13) 0.54986(13) 0.9274(3) 0.0363(10) Uani 0.863(14) 2 d SP
Zn7 Zn 0.5858(3) 0.4142(3) 0.7963(8) 0.044(2) Uani 0.74(2) 2 d SP
Au7 Au 0.5858(3) 0.4142(3) 0.7963(8) 0.044(2) Uani 0.26(2) 2 d SP
Zn8 Zn 0.45360(17) 0.54640(17) 0.2869(4) 0.0397(16) Uani 0.46(2) 2 d SP
Au8 Au 0.45360(17) 0.54640(17) 0.2869(4) 0.0397(16) Uani 0.54(2) 2 d SP
Zn9 Zn 0.3073(5) 0.3425(6) 0.0547(13) 0.054(2) Uani 1 1 d .

loop_
_atom_site_aniso_label
_atom_site_aniso_U_11
_atom_site_aniso_U_22
_atom_site_aniso_U_33
_atom_site_aniso_U_23
_atom_site_aniso_U_13
_atom_site_aniso_U_12
Zn1 0.028(3) 0.028(3) 0.123(16) 0.000 0.000 0.0138(17)
Zn2 0.055(4) 0.055(4) 0.001(2) -0.0002(13) 0.0002(13) 0.040(4)
Zn3 0.031(2) 0.031(2) 0.052(4) 0.000 0.000 0.0154(10)
Au3 0.031(2) 0.031(2) 0.052(4) 0.000 0.000 0.0154(10)
Au4 0.0312(12) 0.0312(12) 0.044(2) 0.0036(7) -0.0036(7) 0.0113(15)
Zn5 0.039(3) 0.039(3) 0.052(4) -0.0042(12) 0.0042(12) 0.032(3)
Au5 0.039(3) 0.039(3) 0.052(4) -0.0042(12) 0.0042(12) 0.032(3)
Au6 0.0300(13) 0.0300(13) 0.044(2) 0.0077(8) -0.0077(8) 0.0116(14)
Zn7 0.033(2) 0.033(2) 0.038(3) 0.0085(15) -0.0085(15) -0.004(2)
Au7 0.033(2) 0.033(2) 0.038(3) 0.0085(15) -0.0085(15) -0.004(2)
Zn8 0.058(3) 0.058(3) 0.023(2) 0.0007(7) -0.0007(7) 0.044(2)
Au8 0.058(3) 0.058(3) 0.023(2) 0.0007(7) -0.0007(7) 0.044(2)
Zn9 0.044(4) 0.029(3) 0.098(6) 0.025(3) 0.025(3) 0.024(3)

loop_
_atom_type_symbol
_atom_type_description
_atom_type_scat_dispersion_real
_atom_type_scat_dispersion_imag
_atom_type_scat_source
Zn Zn 0.2839 1.4301 'International Tables Vol C Tables 4.2.6.8 and 6.1.1.4'
Au Au -2.0133 8.8022 'International Tables Vol C Tables 4.2.6.8 and 6.1.1.4'

loop_
_geom_angle_atom_site_label_1
_geom_angle_atom_site_label_2
_geom_angle_atom_site_label_3
_geom_angle
_geom_angle_site_symmetry_1
_geom_angle_site_symmetry_3
Zn2 Zn1 Zn2 79.7(6) 7_444 9_454
Zn2 Zn1 Zn2 79.7(6) 7_444 8_554
Zn2 Zn1 Zn2 79.7(6) 9_454 8_554
Zn2 Zn1 Au6 122.7(4) 7_444 8_554
Zn2 Zn1 Au6 122.7(4) 9_454 8_554
Zn2 Zn1 Au6 58.2(2) 8_554 8_554
Zn2 Zn1 Au6 122.7(4) 7_444 9_454
Zn2 Zn1 Au6 58.2(2) 9_454 9_454
Zn2 Zn1 Au6 122.7(4) 8_554 9_454
Au6 Zn1 Au6 112.8(4) 8_554 9_454
Zn2 Zn1 Au6 58.2(2) 7_444 7_444
Zn2 Zn1 Au6 122.7(4) 9_454 7_444
Zn2 Zn1 Au6 122.7(4) 8_554 7_444
Au6 Zn1 Au6 112.8(4) 8_554 7_444
Au6 Zn1 Au6 112.8(4) 9_454 7_444
Zn2 Zn1 Au4 131.9(9) 7_444 13_444
Zn2 Zn1 Au4 64.1(2) 9_454 13_444
Zn2 Zn1 Au4 64.1(2) 8_554 13_444
Au6 Zn1 Au4 63.21(5) 8_554 13_444
Au6 Zn1 Au4 63.21(5) 9_454 13_444
Au6 Zn1 Au4 169.9(10) 7_444 13_444
Zn2 Zn1 Au4 64.1(2) 7_444 14_544
Zn2 Zn1 Au4 64.1(2) 9_454 14_544
Zn2 Zn1 Au4 131.9(9) 8_554 14_544
Au6 Zn1 Au4 169.9(10) 8_554 14_544
Au6 Zn1 Au4 63.21(5) 9_454 14_544
Au6 Zn1 Au4 63.21(5) 7_444 14_544
Au4 Zn1 Au4 118.99(17) 13_444 14_544
Zn2 Zn1 Au4 64.1(2) 7_444 15_554
Zn2 Zn1 Au4 131.9(9) 9_454 15_554
Zn2 Zn1 Au4 64.1(2) 8_554 15_554
Au6 Zn1 Au4 63.21(5) 8_554 15_554
Au6 Zn1 Au4 169.9(10) 9_454 15_554
Au6 Zn1 Au4 63.21(5) 7_444 15_554
Au4 Zn1 Au4 118.99(17) 13_444 15_554
Au4 Zn1 Au4 118.98(17) 14_544 15_554
Zn2 Zn1 Au7 107.93(17) 7_444 15_554
Zn2 Zn1 Au7 169.8(7) 9_454 15_554
Zn2 Zn1 Au7 107.93(17) 8_554 15_554
Au6 Zn1 Au7 59.3(3) 8_554 15_554
Au6 Zn1 Au7 111.7(8) 9_454 15_554
Au6 Zn1 Au7 59.3(3) 7_444 15_554
Au4 Zn1 Au7 112.6(5) 13_444 15_554
Au4 Zn1 Au7 112.6(5) 14_544 15_554
Au4 Zn1 Au7 58.3(3) 15_554 15_554
Zn2 Zn1 Zn7 107.93(17) 7_444 15_554
Zn2 Zn1 Zn7 169.8(7) 9_454 15_554
Zn2 Zn1 Zn7 107.93(17) 8_554 15_554
Au6 Zn1 Zn7 59.3(3) 8_554 15_554
Au6 Zn1 Zn7 111.7(8) 9_454 15_554
Au6 Zn1 Zn7 59.3(3) 7_444 15_554
Au4 Zn1 Zn7 112.6(5) 13_444 15_554
Au4 Zn1 Zn7 112.6(5) 14_544 15_554
Au4 Zn1 Zn7 58.3(3) 15_554 15_554
Au7 Zn1 Zn7 0.00(19) 15_554 15_554
Zn2 Zn1 Zn7 169.8(7) 7_444 13_444
Zn2 Zn1 Zn7 107.93(17) 9_454 13_444
Zn2 Zn1 Zn7 107.93(17) 8_554 13_444
Au6 Zn1 Zn7 59.3(3) 8_554 13_444
Au6 Zn1 Zn7 59.3(3) 9_454 13_444
Au6 Zn1 Zn7 111.7(8) 7_444 13_444
Au4 Zn1 Zn7 58.3(3) 13_444 13_444
Au4 Zn1 Zn7 112.6(5) 14_544 13_444
Au4 Zn1 Zn7 112.6(5) 15_554 13_444
Au7 Zn1 Zn7 63.7(5) 15_554 13_444
Zn7 Zn1 Zn7 63.7(5) 15_554 13_444
Au6 Zn2 Au3 147.0(3) . 13_554
Au6 Zn2 Zn3 147.0(3) . 13_554
Au3 Zn2 Zn3 0.0 13_554 13_554
Au6 Zn2 Zn1 62.5(4) . 13
Au3 Zn2 Zn1 84.6(5) 13_554 13
Zn3 Zn2 Zn1 84.6(5) 13_554 13
Au6 Zn2 Zn8 149.2(3) . .
Au3 Zn2 Zn8 63.73(18) 13_554 .
Zn3 Zn2 Zn8 63.73(18) 13_554 .
Zn1 Zn2 Zn8 148.3(5) 13 .
Au6 Zn2 Au5 123.23(17) . 8
Au3 Zn2 Au5 58.71(16) 13_554 8
Zn3 Zn2 Au5 58.71(16) 13_554 8
Zn1 Zn2 Au5 99.0(3) 13 8
Zn8 Zn2 Au5 65.49(18) . 8
Au6 Zn2 Zn5 123.23(17) . 8
Au3 Zn2 Zn5 58.71(16) 13_554 8
Zn3 Zn2 Zn5 58.71(16) 13_554 8
Zn1 Zn2 Zn5 99.0(3) 13 8
Zn8 Zn2 Zn5 65.49(18) . 8
Au5 Zn2 Zn5 0.0(3) 8 8
Au6 Zn2 Au5 123.23(17) . 9_565
Au3 Zn2 Au5 58.71(16) 13_554 9_565
Zn3 Zn2 Au5 58.71(16) 13_554 9_565
Zn1 Zn2 Au5 99.0(3) 13 9_565
Zn8 Zn2 Au5 65.49(18) . 9_565
Au5 Zn2 Au5 112.1(3) 8 9_565
Zn5 Zn2 Au5 112.1(3) 8 9_565
Au6 Zn2 Zn5 123.23(17) . 9_565
Au3 Zn2 Zn5 58.71(16) 13_554 9_565
Zn3 Zn2 Zn5 58.71(16) 13_554 9_565
Zn1 Zn2 Zn5 99.0(3) 13 9_565
Zn8 Zn2 Zn5 65.49(18) . 9_565
Au5 Zn2 Zn5 112.1(3) 8 9_565
Zn5 Zn2 Zn5 112.1(3) 8 9_565
Au5 Zn2 Zn5 0.0(3) 9_565 9_565
Au6 Zn2 Zn9 60.8(2) . 18
Au3 Zn2 Zn9 136.76(19) 13_554 18
Zn3 Zn2 Zn9 136.76(19) 13_554 18
Zn1 Zn2 Zn9 107.2(3) 13 18
Zn8 Zn2 Zn9 96.8(3) . 18
Au5 Zn2 Zn9 150.1(3) 8 18
Zn5 Zn2 Zn9 150.1(3) 8 18
Au5 Zn2 Zn9 78.20(18) 9_565 18
Zn5 Zn2 Zn9 78.20(18) 9_565 18
Au6 Zn2 Zn9 60.8(2) . 15
Au3 Zn2 Zn9 136.76(19) 13_554 15
Zn3 Zn2 Zn9 136.76(19) 13_554 15
Zn1 Zn2 Zn9 107.2(3) 13 15
Zn8 Zn2 Zn9 96.8(3) . 15
Au5 Zn2 Zn9 78.20(18) 8 15
Zn5 Zn2 Zn9 78.20(18) 8 15
Au5 Zn2 Zn9 150.1(3) 9_565 15
Zn5 Zn2 Zn9 150.1(3) 9_565 15
Zn9 Zn2 Zn9 80.5(3) 18 15
Au5 Zn3 Zn5 0.0(3) 13_445 13_445
Au5 Zn3 Au5 117.45(12) 13_445 15
Zn5 Zn3 Au5 117.45(12) 13_445 15
Au5 Zn3 Zn5 117.45(12) 13_445 15
Zn5 Zn3 Zn5 117.45(12) 13_445 15
Au5 Zn3 Zn5 0.000(5) 15 15
Au5 Zn3 Au5 117.45(12) 13_445 14_545
Zn5 Zn3 Au5 117.45(12) 13_445 14_545
Au5 Zn3 Au5 117.45(12) 15 14_545
Zn5 Zn3 Au5 117.45(12) 15 14_545
Au5 Zn3 Zn5 117.45(12) 13_445 14_545
Zn5 Zn3 Zn5 117.45(12) 13_445 14_545
Au5 Zn3 Zn5 117.45(12) 15 14_545
Zn5 Zn3 Zn5 117.45(12) 15 14_545
Au5 Zn3 Zn5 0.0(3) 14_545 14_545
Au5 Zn3 Zn2 128.5(4) 13_445 7_445
Zn5 Zn3 Zn2 128.5(4) 13_445 7_445
Au5 Zn3 Zn2 61.73(14) 15 7_445
Zn5 Zn3 Zn2 61.73(14) 15 7_445
Au5 Zn3 Zn2 61.73(14) 14_545 7_445
Zn5 Zn3 Zn2 61.73(14) 14_545 7_445
Au5 Zn3 Zn2 61.73(14) 13_445 8
Zn5 Zn3 Zn2 61.73(14) 13_445 8
Au5 Zn3 Zn2 61.74(14) 15 8
Zn5 Zn3 Zn2 61.74(14) 15 8
Au5 Zn3 Zn2 128.5(4) 14_545 8
Zn5 Zn3 Zn2 128.5(4) 14_545 8
Zn2 Zn3 Zn2 79.7(3) 7_445 8
Au5 Zn3 Zn2 61.73(14) 13_445 9_455
Zn5 Zn3 Zn2 61.73(14) 13_445 9_455
Au5 Zn3 Zn2 128.5(4) 15 9_455
Zn5 Zn3 Zn2 128.5(4) 15 9_455
Au5 Zn3 Zn2 61.74(14) 14_545 9_455
Zn5 Zn3 Zn2 61.74(14) 14_545 9_455
Zn2 Zn3 Zn2 79.7(3) 7_445 9_455
Zn2 Zn3 Zn2 79.7(3) 8 9_455
Au5 Zn3 Au7 116.5(2) 13_445 14_544
Zn5 Zn3 Au7 116.5(2) 13_445 14_544
Au5 Zn3 Au7 116.5(2) 15 14_544
Zn5 Zn3 Au7 116.5(2) 15 14_544
Au5 Zn3 Au7 58.0(2) 14_545 14_544
Zn5 Zn3 Au7 58.0(2) 14_545 14_544
Zn2 Zn3 Au7 105.19(13) 7_445 14_544
Zn2 Zn3 Au7 173.5(3) 8 14_544
Zn2 Zn3 Au7 105.19(13) 9_455 14_544
Au5 Zn3 Zn7 116.5(2) 13_445 14_544
Zn5 Zn3 Zn7 116.5(2) 13_445 14_544
Au5 Zn3 Zn7 116.5(2) 15 14_544
Zn5 Zn3 Zn7 116.5(2) 15 14_544
Au5 Zn3 Zn7 58.0(2) 14_545 14_544
Zn5 Zn3 Zn7 58.0(2) 14_545 14_544
Zn2 Zn3 Zn7 105.19(13) 7_445 14_544
Zn2 Zn3 Zn7 173.5(3) 8 14_544
Zn2 Zn3 Zn7 105.19(13) 9_455 14_544
Au7 Zn3 Zn7 0.0(4) 14_544 14_544
Au5 Zn3 Zn7 58.0(2) 13_445 13_444
Zn5 Zn3 Zn7 58.0(2) 13_445 13_444
Au5 Zn3 Zn7 116.5(2) 15 13_444
Zn5 Zn3 Zn7 116.5(2) 15 13_444
Au5 Zn3 Zn7 116.5(2) 14_545 13_444
Zn5 Zn3 Zn7 116.5(2) 14_545 13_444
Zn2 Zn3 Zn7 173.5(3) 7_445 13_444
Zn2 Zn3 Zn7 105.19(13) 8 13_444
Zn2 Zn3 Zn7 105.19(13) 9_455 13_444
Au7 Zn3 Zn7 69.6(3) 14_544 13_444
Zn7 Zn3 Zn7 69.6(3) 14_544 13_444
Zn8 Au4 Zn9 68.93(14) . 8
Zn8 Au4 Zn9 68.93(14) . 11
Zn9 Au4 Zn9 137.6(3) 8 11
Zn8 Au4 Zn1 150.9(5) . 7
Zn9 Au4 Zn1 107.18(16) 8 7
Zn9 Au4 Zn1 107.18(16) 11 7
Zn8 Au4 Zn7 144.1(2) . .
Zn9 Au4 Zn7 108.3(2) 8 .
Zn9 Au4 Zn7 108.3(2) 11 .
Zn1 Au4 Zn7 65.0(5) 7 .
Zn8 Au4 Zn9 98.6(2) . 18
Zn9 Au4 Zn9 131.4(2) 8 18
Zn9 Au4 Zn9 60.37(13) 11 18
Zn1 Au4 Zn9 104.1(4) 7 18
Zn7 Au4 Zn9 55.04(19) . 18
Zn8 Au4 Zn9 98.6(2) . 15
Zn9 Au4 Zn9 60.37(13) 8 15
Zn9 Au4 Zn9 131.4(2) 11 15
Zn1 Au4 Zn9 104.1(4) 7 15
Zn7 Au4 Zn9 55.04(19) . 15
Zn9 Au4 Zn9 76.6(3) 18 15
Zn8 Au4 Zn5 58.03(13) . .
Zn9 Au4 Zn5 77.1(2) 8 .
Zn9 Au4 Zn5 77.1(2) 11 .
Zn1 Au4 Zn5 92.9(5) 7 .
Zn7 Au4 Zn5 157.9(2) . .
Zn9 Au4 Zn5 137.11(16) 18 .
Zn9 Au4 Zn5 137.11(16) 15 .
Zn8 Au4 Zn2 101.69(16) . 15_554
Zn9 Au4 Zn2 59.4(2) 8 15_554
Zn9 Au4 Zn2 126.5(3) 11 15_554
Zn1 Au4 Zn2 56.2(4) 7 15_554
Zn7 Au4 Zn2 107.09(16) . 15_554
Zn9 Au4 Zn2 159.7(2) 18 15_554
Zn9 Au4 Zn2 101.79(18) 15 15_554
Zn5 Au4 Zn2 56.31(14) . 15_554
Au7 Zn5 Zn7 0.00(8) 1_554 1_554
Au7 Zn5 Zn8 140.1(3) 1_554 .
Zn7 Zn5 Zn8 140.1(3) 1_554 .
Au7 Zn5 Au3 63.6(2) 1_554 7_554
Zn7 Zn5 Au3 63.6(2) 1_554 7_554
Zn8 Zn5 Au3 156.3(3) . 7_554
Au7 Zn5 Zn3 63.6(2) 1_554 7_554
Zn7 Zn5 Zn3 63.6(2) 1_554 7_554
Zn8 Zn5 Zn3 156.3(3) . 7_554
Au3 Zn5 Zn3 0.0(3) 7_554 7_554
Au7 Zn5 Au6 74.7(2) 1_554 1_554
Zn7 Zn5 Au6 74.7(2) 1_554 1_554
Zn8 Zn5 Au6 65.44(14) . 1_554
Au3 Zn5 Au6 138.3(3) 7_554 1_554
Zn3 Zn5 Au6 138.3(3) 7_554 1_554
Au7 Zn5 Zn2 107.7(2) 1_554 14_654
Zn7 Zn5 Zn2 107.7(2) 1_554 14_654
Zn8 Zn5 Zn2 103.1(2) . 14_654
Au3 Zn5 Zn2 59.55(18) 7_554 14_654
Zn3 Zn5 Zn2 59.55(18) 7_554 14_654
Au6 Zn5 Zn2 140.52(17) 1_554 14_654
Au7 Zn5 Zn2 107.7(2) 1_554 15_554
Zn7 Zn5 Zn2 107.7(2) 1_554 15_554
Zn8 Zn5 Zn2 103.1(2) . 15_554
Au3 Zn5 Zn2 59.55(18) 7_554 15_554
Zn3 Zn5 Zn2 59.55(18) 7_554 15_554
Au6 Zn5 Zn2 140.52(17) 1_554 15_554
Zn2 Zn5 Zn2 77.7(3) 14_654 15_554
Au7 Zn5 Zn9 91.0(3) 1_554 .
Zn7 Zn5 Zn9 91.0(3) 1_554 .
Zn8 Zn5 Zn9 67.5(2) . .
Au3 Zn5 Zn9 121.67(18) 7_554 .
Zn3 Zn5 Zn9 121.67(18) 7_554 .
Au6 Zn5 Zn9 56.41(18) 1_554 .
Zn2 Zn5 Zn9 157.1(4) 14_654 .
Zn2 Zn5 Zn9 84.1(2) 15_554 .
Au7 Zn5 Zn9 91.0(3) 1_554 4_665
Zn7 Zn5 Zn9 91.0(3) 1_554 4_665
Zn8 Zn5 Zn9 67.5(2) . 4_665
Au3 Zn5 Zn9 121.67(18) 7_554 4_665
Zn3 Zn5 Zn9 121.67(18) 7_554 4_665
Au6 Zn5 Zn9 56.41(18) 1_554 4_665
Zn2 Zn5 Zn9 84.1(2) 14_654 4_665
Zn2 Zn5 Zn9 157.1(4) 15_554 4_665
Zn9 Zn5 Zn9 109.3(3) . 4_665
Au7 Zn5 Au4 165.8(3) 1_554 .
Zn7 Zn5 Au4 165.8(3) 1_554 .
Zn8 Zn5 Au4 54.08(14) . .
Au3 Zn5 Au4 102.2(2) 7_554 .
Zn3 Zn5 Au4 102.2(2) 7_554 .
Au6 Zn5 Au4 119.5(2) 1_554 .
Zn2 Zn5 Au4 61.92(18) 14_654 .
Zn2 Zn5 Au4 61.92(18) 15_554 .
Zn9 Zn5 Au4 97.2(3) . .
Zn9 Zn5 Au4 97.2(3) 4_665 .
Zn9 Au6 Zn9 122.4(4) 4_666 1_556
Zn9 Au6 Zn2 116.8(2) 4_666 .
Zn9 Au6 Zn2 116.8(2) 1_556 .
Zn9 Au6 Au5 63.48(17) 4_666 1_556
Zn9 Au6 Au5 63.48(17) 1_556 1_556
Zn2 Au6 Au5 137.2(2) . 1_556
Zn9 Au6 Zn5 63.48(17) 4_666 1_556
Zn9 Au6 Zn5 63.48(17) 1_556 1_556
Zn2 Au6 Zn5 137.2(2) . 1_556
Au5 Au6 Zn5 0.0(3) 1_556 1_556
Zn9 Au6 Zn9 133.15(15) 4_666 15
Zn9 Au6 Zn9 62.71(11) 1_556 15
Zn2 Au6 Zn9 61.7(2) . 15
Au5 Au6 Zn9 86.9(2) 1_556 15
Zn5 Au6 Zn9 86.9(2) 1_556 15
Zn9 Au6 Zn9 62.71(11) 4_666 18
Zn9 Au6 Zn9 133.15(15) 1_556 18
Zn2 Au6 Zn9 61.7(2) . 18
Au5 Au6 Zn9 86.9(2) 1_556 18
Zn5 Au6 Zn9 86.9(2) 1_556 18
Zn9 Au6 Zn9 81.4(3) 15 18
Zn9 Au6 Zn1 112.1(2) 4_666 13
Zn9 Au6 Zn1 112.1(2) 1_556 13
Zn2 Au6 Zn1 59.4(5) . 13
Au5 Au6 Zn1 163.4(5) 1_556 13
Zn5 Au6 Zn1 163.4(5) 1_556 13
Zn9 Au6 Zn1 105.6(4) 15 13
Zn9 Au6 Zn1 105.6(4) 18 13
Zn9 Au6 Au7 57.23(19) 4_666 9_565
Zn9 Au6 Au7 115.6(2) 1_556 9_565
Zn2 Au6 Au7 113.41(16) . 9_565
Au5 Au6 Au7 101.79(17) 1_556 9_565
Zn5 Au6 Au7 101.79(17) 1_556 9_565
Zn9 Au6 Au7 169.4(2) 15 9_565
Zn9 Au6 Au7 105.01(18) 18 9_565
Zn1 Au6 Au7 64.8(4) 13 9_565
Zn9 Au6 Zn7 57.23(19) 4_666 9_565
Zn9 Au6 Zn7 115.6(2) 1_556 9_565
Zn2 Au6 Zn7 113.41(16) . 9_565
Au5 Au6 Zn7 101.79(17) 1_556 9_565
Zn5 Au6 Zn7 101.79(17) 1_556 9_565
Zn9 Au6 Zn7 169.4(2) 15 9_565
Zn9 Au6 Zn7 105.01(18) 18 9_565
Zn1 Au6 Zn7 64.8(4) 13 9_565
Au7 Au6 Zn7 0.0(3) 9_565 9_565
Zn9 Au6 Zn7 115.6(2) 4_666 8
Zn9 Au6 Zn7 57.23(19) 1_556 8
Zn2 Au6 Zn7 113.41(16) . 8
Au5 Au6 Zn7 101.79(17) 1_556 8
Zn5 Au6 Zn7 101.79(17) 1_556 8
Zn9 Au6 Zn7 105.01(18) 15 8
Zn9 Au6 Zn7 169.4(2) 18 8
Zn1 Au6 Zn7 64.8(4) 13 8
Au7 Au6 Zn7 67.4(3) 9_565 8
Zn7 Au6 Zn7 67.4(3) 9_565 8
Zn9 Au6 Au7 115.6(2) 4_666 8
Zn9 Au6 Au7 57.23(19) 1_556 8
Zn2 Au6 Au7 113.41(16) . 8
Au5 Au6 Au7 101.79(17) 1_556 8
Zn5 Au6 Au7 101.79(17) 1_556 8
Zn9 Au6 Au7 105.01(18) 15 8
Zn9 Au6 Au7 169.4(2) 18 8
Zn1 Au6 Au7 64.8(4) 13 8
Au7 Au6 Au7 67.4(3) 9_565 8
Zn7 Au6 Au7 67.4(3) 9_565 8
Zn7 Au6 Au7 0.00(10) 8 8
Zn9 Zn7 Zn9 85.2(4) 15 18
Zn9 Zn7 Au5 90.8(3) 15 1_556
Zn9 Zn7 Au5 90.8(3) 18 1_556
Zn9 Zn7 Zn5 90.8(3) 15 1_556
Zn9 Zn7 Zn5 90.8(3) 18 1_556
Au5 Zn7 Zn5 0.00(12) 1_556 1_556
Zn9 Zn7 Au8 144.6(3) 15 14_655
Zn9 Zn7 Au8 69.0(2) 18 14_655
Au5 Zn7 Au8 66.77(15) 1_556 14_655
Zn5 Zn7 Au8 66.77(15) 1_556 14_655
Zn9 Zn7 Zn8 144.6(3) 15 14_655
Zn9 Zn7 Zn8 69.0(2) 18 14_655
Au5 Zn7 Zn8 66.77(15) 1_556 14_655
Zn5 Zn7 Zn8 66.77(15) 1_556 14_655
Au8 Zn7 Zn8 0.00(13) 14_655 14_655
Zn9 Zn7 Au8 69.0(2) 15 15
Zn9 Zn7 Au8 144.6(3) 18 15
Au5 Zn7 Au8 66.77(15) 1_556 15
Zn5 Zn7 Au8 66.77(15) 1_556 15
Au8 Zn7 Au8 120.4(3) 14_655 15
Zn8 Zn7 Au8 120.4(3) 14_655 15
Zn9 Zn7 Zn8 69.0(2) 15 15
Zn9 Zn7 Zn8 144.6(3) 18 15
Au5 Zn7 Zn8 66.77(15) 1_556 15
Zn5 Zn7 Zn8 66.77(15) 1_556 15
Au8 Zn7 Zn8 120.4(3) 14_655 15
Zn8 Zn7 Zn8 120.4(3) 14_655 15
Au8 Zn7 Zn8 0.0(3) 15 15
Zn9 Zn7 Au3 129.3(3) 15 7
Zn9 Zn7 Au3 129.3(3) 18 7
Au5 Zn7 Au3 58.39(19) 1_556 7
Zn5 Zn7 Au3 58.39(19) 1_556 7
Au8 Zn7 Au3 62.32(14) 14_655 7
Zn8 Zn7 Au3 62.32(14) 14_655 7
Au8 Zn7 Au3 62.32(14) 15 7
Zn8 Zn7 Au3 62.32(14) 15 7
Zn9 Zn7 Zn3 129.3(3) 15 7
Zn9 Zn7 Zn3 129.3(3) 18 7
Au5 Zn7 Zn3 58.39(19) 1_556 7
Zn5 Zn7 Zn3 58.39(19) 1_556 7
Au8 Zn7 Zn3 62.32(14) 14_655 7
Zn8 Zn7 Zn3 62.32(14) 14_655 7
Au8 Zn7 Zn3 62.32(14) 15 7
Zn8 Zn7 Zn3 62.32(14) 15 7
Au3 Zn7 Zn3 0.0 7 7
Zn9 Zn7 Au4 63.5(2) 15 .
Zn9 Zn7 Au4 63.5(2) 18 .
Au5 Zn7 Au4 143.7(3) 1_556 .
Zn5 Zn7 Au4 143.7(3) 1_556 .
Au8 Zn7 Au4 119.81(14) 14_655 .
Zn8 Zn7 Au4 119.81(14) 14_655 .
Au8 Zn7 Au4 119.81(14) 15 .
Zn8 Zn7 Au4 119.81(14) 15 .
Au3 Zn7 Au4 157.9(3) 7 .
Zn3 Zn7 Au4 157.9(3) 7 .
Zn9 Zn7 Au6 56.70(17) 15 15_554
Zn9 Zn7 Au6 122.4(3) 18 15_554
Au5 Zn7 Au6 126.71(12) 1_556 15_554
Zn5 Zn7 Au6 126.71(12) 1_556 15_554
Au8 Zn7 Au6 158.6(3) 14_655 15_554
Zn8 Zn7 Au6 158.6(3) 14_655 15_554
Au8 Zn7 Au6 62.59(10) 15 15_554
Zn8 Zn7 Au6 62.59(10) 15 15_554
Au3 Zn7 Au6 108.16(18) 7 15_554
Zn3 Zn7 Au6 108.16(18) 7 15_554
Au4 Zn7 Au6 61.29(13) . 15_554
Au4 Zn8 Zn5 67.9(2) . .
Au4 Zn8 Au7 144.30(16) . 8_554
Zn5 Zn8 Au7 107.70(16) . 8_554
Au4 Zn8 Zn7 144.30(16) . 8_554
Zn5 Zn8 Zn7 107.70(16) . 8_554
Au7 Zn8 Zn7 0.00(8) 8_554 8_554
Au4 Zn8 Au7 144.30(16) . 9_564
Zn5 Zn8 Au7 107.70(16) . 9_564
Au7 Zn8 Au7 71.4(3) 8_554 9_564
Zn7 Zn8 Au7 71.4(3) 8_554 9_564
Au4 Zn8 Zn7 144.30(16) . 9_564
Zn5 Zn8 Zn7 107.70(16) . 9_564
Au7 Zn8 Zn7 71.4(3) 8_554 9_564
Zn7 Zn8 Zn7 71.4(3) 8_554 9_564
Au7 Zn8 Zn7 0.0(4) 9_564 9_564
Au4 Zn8 Zn2 71.09(19) . .
Zn5 Zn8 Zn2 139.0(2) . .
Au7 Zn8 Zn2 105.4(2) 8_554 .
Zn7 Zn8 Zn2 105.4(2) 8_554 .
Au7 Zn8 Zn2 105.4(2) 9_564 .
Zn7 Zn8 Zn2 105.4(2) 9_564 .
Au4 Zn8 Zn3 128.3(2) . 13_554
Zn5 Zn8 Zn3 163.8(2) . 13_554
Au7 Zn8 Zn3 59.89(16) 8_554 13_554
Zn7 Zn8 Zn3 59.89(16) 8_554 13_554
Au7 Zn8 Zn3 59.89(16) 9_564 13_554
Zn7 Zn8 Zn3 59.89(16) 9_564 13_554
Zn2 Zn8 Zn3 57.2(2) . 13_554
Au4 Zn8 Au3 128.3(2) . 13_554
Zn5 Zn8 Au3 163.8(2) . 13_554
Au7 Zn8 Au3 59.89(16) 8_554 13_554
Zn7 Zn8 Au3 59.89(16) 8_554 13_554
Au7 Zn8 Au3 59.89(16) 9_564 13_554
Zn7 Zn8 Au3 59.89(16) 9_564 13_554
Zn2 Zn8 Au3 57.2(2) . 13_554
Zn3 Zn8 Au3 0.0 13_554 13_554
Au4 Zn8 Au6 126.46(19) . 1_554
Zn5 Zn8 Au6 58.57(14) . 1_554
Au7 Zn8 Au6 61.05(15) 8_554 1_554
Zn7 Zn8 Au6 61.05(15) 8_554 1_554
Au7 Zn8 Au6 61.05(15) 9_564 1_554
Zn7 Zn8 Au6 61.05(15) 9_564 1_554
Zn2 Zn8 Au6 162.4(2) . 1_554
Zn3 Zn8 Au6 105.26(18) 13_554 1_554
Au3 Zn8 Au6 105.26(18) 13_554 1_554
Au4 Zn8 Zn9 57.58(15) . 11
Zn5 Zn8 Zn9 76.5(2) . 11
Au7 Zn8 Zn9 158.0(2) 8_554 11
Zn7 Zn8 Zn9 158.0(2) 8_554 11
Au7 Zn8 Zn9 86.7(2) 9_564 11
Zn7 Zn8 Zn9 86.7(2) 9_564 11
Zn2 Zn8 Zn9 81.9(3) . 11
Zn3 Zn8 Zn9 111.1(2) 13_554 11
Au3 Zn8 Zn9 111.1(2) 13_554 11
Au6 Zn8 Zn9 106.9(3) 1_554 11
Au6 Zn9 Au7 66.1(2) 1_554 8_554
Au6 Zn9 Zn7 66.1(2) 1_554 8_554
Au7 Zn9 Zn7 0.00(13) 8_554 8_554
Au6 Zn9 Au4 153.7(2) 1_554 15_554
Au7 Zn9 Au4 139.6(3) 8_554 15_554
Zn7 Zn9 Au4 139.6(3) 8_554 15_554
Au6 Zn9 Au6 140.6(2) 1_554 8_554
Au7 Zn9 Au6 74.6(2) 8_554 8_554
Zn7 Zn9 Au6 74.6(2) 8_554 8_554
Au4 Zn9 Au6 65.10(17) 15_554 8_554
Au6 Zn9 Zn2 128.5(4) 1_554 8_554
Au7 Zn9 Zn2 96.9(2) 8_554 8_554
Zn7 Zn9 Zn2 96.9(2) 8_554 8_554
Au4 Zn9 Zn2 64.6(2) 15_554 8_554
Au6 Zn9 Zn2 57.44(18) 8_554 8_554
Au6 Zn9 Zn9 120.4(4) 1_554 8
Au7 Zn9 Zn9 91.6(3) 8_554 8
Zn7 Zn9 Zn9 91.6(3) 8_554 8
Au4 Zn9 Zn9 63.8(3) 15_554 8
Au6 Zn9 Zn9 56.6(2) 8_554 8
Zn2 Zn9 Zn9 107.7(4) 8_554 8
Au6 Zn9 Zn9 60.7(2) 1_554 15_554
Au7 Zn9 Zn9 110.0(4) 8_554 15_554
Zn7 Zn9 Zn9 110.0(4) 8_554 15_554
Au4 Zn9 Zn9 103.7(3) 15_554 15_554
Au6 Zn9 Zn9 141.4(4) 8_554 15_554
Zn2 Zn9 Zn9 84.1(3) 8_554 15_554
Zn9 Zn9 Zn9 154.2(3) 8 15_554
Au6 Zn9 Zn5 60.11(15) 1_554 .
Au7 Zn9 Zn5 105.5(3) 8_554 .
Zn7 Zn9 Zn5 105.5(3) 8_554 .
Au4 Zn9 Zn5 99.3(2) 15_554 .
Au6 Zn9 Zn5 132.8(4) 8_554 .
Zn2 Zn9 Zn5 157.1(3) 8_554 .
Zn9 Zn9 Zn5 76.4(4) 8 .
Zn9 Zn9 Zn5 84.2(3) 15_554 .
Au6 Zn9 Au4 63.50(19) 1_554 8_554
Au7 Zn9 Au4 61.51(19) 8_554 8_554
Zn7 Zn9 Au4 61.51(19) 8_554 8_554
Au4 Zn9 Au4 127.8(3) 15_554 8_554
Au6 Zn9 Au4 100.17(19) 8_554 8_554
Zn2 Zn9 Au4 65.7(3) 8_554 8_554
Zn9 Zn9 Au4 149.8(2) 8 8_554
Zn9 Zn9 Au4 55.9(2) 15_554 8_554
Zn5 Zn9 Au4 121.8(3) . 8_554
Au6 Zn9 Au8 100.4(2) 1_554 15_554
Au7 Zn9 Au8 165.6(3) 8_554 15_554
Zn7 Zn9 Au8 165.6(3) 8_554 15_554
Au4 Zn9 Au8 53.49(12) 15_554 15_554
Au6 Zn9 Au8 118.5(2) 8_554 15_554
Zn2 Zn9 Au8 95.4(2) 8_554 15_554
Zn9 Zn9 Au8 91.6(4) 8 15_554
Zn9 Zn9 Au8 64.0(3) 15_554 15_554
Zn5 Zn9 Au8 61.78(13) . 15_554
Au4 Zn9 Au8 117.9(4) 8_554 15_554

loop_
_geom_bond_atom_site_label_1
_geom_bond_atom_site_label_2
_geom_bond_distance
_geom_bond_site_symmetry_2
Zn1 Zn2 2.679(17) 7_444
Zn1 Zn2 2.679(17) 9_454
Zn1 Zn2 2.679(17) 8_554
Zn1 Au6 2.762(7) 8_554
Zn1 Au6 2.762(7) 9_454
Zn1 Au6 2.762(7) 7_444
Zn1 Au4 2.784(4) 13_444
Zn1 Au4 2.784(4) 14_544
Zn1 Au4 2.784(4) 15_554
Zn1 Au7 3.018(19) 15_554
Zn1 Zn7 3.018(19) 15_554
Zn1 Zn7 3.018(19) 13_444
Zn2 Au6 2.645(7) .
Zn2 Au3 2.679(8) 13_554
Zn2 Zn3 2.679(8) 13_554
Zn2 Zn1 2.679(17) 13
Zn2 Zn8 2.734(7) .
Zn2 Au5 2.737(6) 8
Zn2 Zn5 2.737(6) 8
Zn2 Au5 2.737(6) 9_565
Zn2 Zn5 2.737(6) 9_565
Zn2 Zn9 2.764(9) 18
Zn2 Zn9 2.764(9) 15
Zn3 Au5 2.655(5) 13_445
Zn3 Zn5 2.655(5) 13_445
Zn3 Au5 2.655(5) 15
Zn3 Zn5 2.655(5) 15
Zn3 Au5 2.655(5) 14_545
Zn3 Zn5 2.655(5) 14_545
Zn3 Zn2 2.679(8) 7_445
Zn3 Zn2 2.679(8) 8
Zn3 Zn2 2.679(8) 9_455
Zn3 Au7 2.792(7) 14_544
Zn3 Zn7 2.792(7) 14_544
Zn3 Zn7 2.792(7) 13_444
Au4 Zn8 2.533(4) .
Au4 Zn9 2.660(7) 8
Au4 Zn9 2.660(7) 11
Au4 Zn1 2.784(4) 7
Au4 Zn7 2.832(7) .
Au4 Zn9 2.882(9) 18
Au4 Zn9 2.882(9) 15
Au4 Zn5 2.898(9) .
Au4 Zn2 2.902(5) 15_554
Zn5 Au7 2.645(10) 1_554
Zn5 Zn7 2.645(10) 1_554
Zn5 Zn8 2.654(5) .
Zn5 Au3 2.655(5) 7_554
Zn5 Zn3 2.655(5) 7_554
Zn5 Au6 2.732(6) 1_554
Zn5 Zn2 2.736(6) 14_654
Zn5 Zn2 2.736(6) 15_554
Zn5 Zn9 2.819(7) .
Zn5 Zn9 2.819(7) 4_665
Au6 Zn9 2.625(7) 4_666
Au6 Zn9 2.625(7) 1_556
Au6 Au5 2.732(6) 1_556
Au6 Zn5 2.732(6) 1_556
Au6 Zn9 2.740(7) 15
Au6 Zn9 2.740(7) 18
Au6 Zn1 2.762(7) 13
Au6 Au7 2.870(5) 9_565
Au6 Zn7 2.870(5) 9_565
Au6 Zn7 2.870(5) 8
Au6 Au7 2.870(5) 8
Zn7 Zn9 2.640(8) 15
Zn7 Zn9 2.640(8) 18
Zn7 Au5 2.645(10) 1_556
Zn7 Zn5 2.645(10) 1_556
Zn7 Au8 2.731(4) 14_655
Zn7 Zn8 2.731(4) 14_655
Zn7 Au8 2.731(4) 15
Zn7 Zn8 2.731(4) 15
Zn7 Au3 2.792(7) 7
Zn7 Zn3 2.792(7) 7
Zn7 Au6 2.870(5) 15_554
Zn8 Au7 2.731(4) 8_554
Zn8 Zn7 2.731(4) 8_554
Zn8 Au7 2.731(4) 9_564
Zn8 Zn7 2.731(4) 9_564
Zn8 Zn3 2.858(5) 13_554
Zn8 Au3 2.858(5) 13_554
Zn8 Au6 2.912(5) 1_554
Zn8 Zn9 2.941(6) 11
Zn9 Au6 2.625(7) 1_554
Zn9 Au7 2.640(8) 8_554
Zn9 Zn7 2.640(8) 8_554
Zn9 Au4 2.660(7) 15_554
Zn9 Au6 2.740(7) 8_554
Zn9 Zn2 2.764(9) 8_554
Zn9 Zn9 2.793(3) 8
Zn9 Zn9 2.793(3) 15_554
Zn9 Au4 2.882(9) 8_554
Zn9 Au8 2.941(6) 15_554
